data_7243791
loop_
_publ_author_name
'Einrem, Rune F.'
'Jonsson, Einar Torfi'
'Teat, Simon J.'
'Settineri, Nicholas S.'
'Alemayehu, Abraham B.'
'Ghosh, Abhik'

_publ_section_title
;
 Regioselective formylation of rhenium-oxo and gold corroles: substituent
 effects on optical spectra and redox potentials
;
_journal_issue 54
_journal_name_full 'RSC Advances'
_journal_page_first 34086
_journal_page_last 34094
_journal_paper_doi 10.1039/D1RA05525A
_journal_volume 11
_journal_year 2021
_chemical_formula_sum 'C45 H36 N4 O3 Re'
_chemical_formula_weight 866.98
_chemical_name_systematic 'Rhenium-oxo 3,17-diformyl-5,10,15-tris(p-methylphenyl)corrole'
_space_group_crystal_system triclinic
_space_group_IT_number 2
_space_group_name_Hall '-P 1'
_space_group_name_H-M_alt 'P -1'
_atom_sites_solution_hydrogens geom
_atom_sites_solution_primary 'Dual space'
_atom_sites_solution_secondary difmap
_audit_creation_method SHELXL-2018/1
_audit_update_record
;
2021-06-24 deposited with the CCDC.	2021-09-29 downloaded from the CCDC.
;
_cell_angle_alpha 95.279(2)
_cell_angle_beta 91.627(2)
_cell_angle_gamma 90.341(2)
_cell_formula_units_Z 4
_cell_length_a 9.5807(4)
_cell_length_b 12.6649(6)
_cell_length_c 29.1467(13)
_cell_measurement_reflns_used 9967
_cell_measurement_temperature 100(2)
_cell_measurement_theta_max 31.3995
_cell_measurement_theta_min 2.5978
_cell_volume 3520.1(3)
_computing_cell_refinement 'Bruker SAINT v8.38a'
_computing_data_collection 'Bruker APEX 3'
_computing_data_reduction 'Bruker SAINT v8.38a'
_computing_molecular_graphics 'Bruker SHELXTL'
_computing_publication_material 'Bruker SHELXTL & local programs'
_computing_structure_refinement 'SHELXL-2018/1 (Sheldrick, 2018)'
_computing_structure_solution 'SHELXT 2014/5 (Sheldrick, 2014)'
_diffrn_ambient_temperature 100(2)
_diffrn_detector_area_resol_mean 7.39
_diffrn_measured_fraction_theta_full 1.000
_diffrn_measured_fraction_theta_max 0.997
_diffrn_measurement_device_type 'Bruker D8 with PHOTONII detector'
_diffrn_measurement_method '\w/\q shutterless scans'
_diffrn_radiation_type synchrotron
_diffrn_radiation_wavelength 0.7288
_diffrn_reflns_av_R_equivalents 0.0354
_diffrn_reflns_av_unetI/netI 0.0249
_diffrn_reflns_Laue_measured_fraction_full 1.000
_diffrn_reflns_Laue_measured_fraction_max 0.997
_diffrn_reflns_limit_h_max 13
_diffrn_reflns_limit_h_min -13
_diffrn_reflns_limit_k_max 18
_diffrn_reflns_limit_k_min -18
_diffrn_reflns_limit_l_max 41
_diffrn_reflns_limit_l_min -41
_diffrn_reflns_number 131064
_diffrn_reflns_point_group_measured_fraction_full 1.000
_diffrn_reflns_point_group_measured_fraction_max 0.997
_diffrn_reflns_theta_full 25.930
_diffrn_reflns_theta_max 31.439
_diffrn_reflns_theta_min 1.744
_diffrn_source 'Advanced Light Source beamline 12.2.1'
_exptl_absorpt_coefficient_mu 3.707
_exptl_absorpt_correction_T_max 0.930
_exptl_absorpt_correction_T_min 0.694
_exptl_absorpt_correction_type multi-scan
_exptl_absorpt_process_details 'SADABS 2016/2 Bruker AXS Madison WI USA'
_exptl_crystal_colour 'dark green'
_exptl_crystal_density_diffrn 1.636
_exptl_crystal_description plate
_exptl_crystal_F_000 1732
_exptl_crystal_recrystallization_method 'Re-crystallisation from solvent'
_exptl_crystal_size_max 0.230
_exptl_crystal_size_mid 0.080
_exptl_crystal_size_min 0.020
_refine_diff_density_max 2.379
_refine_diff_density_min -2.218
_refine_diff_density_rms 0.103
_refine_ls_extinction_method none
_refine_ls_goodness_of_fit_ref 1.092
_refine_ls_hydrogen_treatment constr
_refine_ls_matrix_type full
_refine_ls_number_parameters 975
_refine_ls_number_reflns 21566
_refine_ls_number_restraints 40
_refine_ls_restrained_S_all 1.104
_refine_ls_R_factor_all 0.0361
_refine_ls_R_factor_gt 0.0312
_refine_ls_shift/su_max 0.003
_refine_ls_shift/su_mean 0.000
_refine_ls_structure_factor_coef Fsqd
_refine_ls_weighting_details 'w=1/[\s^2^(Fo^2^)+(0.0109P)^2^+8.9113P] where P=(Fo^2^+2Fc^2^)/3'
_refine_ls_weighting_scheme calc
_refine_ls_wR_factor_gt 0.0648
_refine_ls_wR_factor_ref 0.0667
_reflns_Friedel_coverage 0.000
_reflns_number_gt 19296
_reflns_number_total 21566
_reflns_threshold_expression 'I > 2\s(I)'
_cod_data_source_file d1ra05525a2.cif
_cod_data_source_block Bi_CHO_DCMHex_a
_cod_database_code 7243791
_shelx_shelxl_version_number 2018/1
_shelx_space_group_comment
;
The symmetry employed for this shelxl refinement is uniquely defined
by the following loop, which should always be used as a source of
symmetry information in preference to the above space-group names.
They are only intended as comments.
;
_shelx_estimated_absorpt_t_min 0.483
_shelx_estimated_absorpt_t_max 0.930

loop_
_space_group_symop_operation_xyz
'x, y, z'
'-x, -y, -z'

loop_
_atom_site_label
_atom_site_type_symbol
_atom_site_fract_x
_atom_site_fract_y
_atom_site_fract_z
_atom_site_U_iso_or_equiv
_atom_site_adp_type
_atom_site_occupancy
_atom_site_site_symmetry_order
_atom_site_calc_flag
_atom_site_refinement_flags_posn
_atom_site_refinement_flags_adp
_atom_site_refinement_flags_occupancy
_atom_site_disorder_assembly
_atom_site_disorder_group
Re1 Re 0.54163(2) 0.19934(2) 0.58285(2) 0.02058(3) Uani 1 1 d . . . . .
O1 O 0.4181(2) 0.13045(16) 0.60741(7) 0.0270(4) Uani 1 1 d . . . . .
C1 C 0.5454(3) 0.1421(2) 0.48340(9) 0.0248(5) Uani 1 1 d D . . . .
N1 N 0.4944(2) 0.21704(18) 0.51649(7) 0.0224(4) Uani 1 1 d . . . . .
C2 C 0.4934(3) 0.1643(2) 0.44028(9) 0.0273(6) Uani 1 1 d D . . . .
H2B H 0.510116 0.124603 0.411729 0.033 Uiso 0.918(5) 1 calc R U P A 1
C3 C 0.4121(3) 0.2556(2) 0.44658(9) 0.0267(6) Uani 1 1 d D . . . .
H3A H 0.364755 0.289680 0.423041 0.032 Uiso 0.082(5) 1 calc R U P A 2
C4 C 0.4131(3) 0.2883(2) 0.49495(9) 0.0242(5) Uani 1 1 d D . . . .
C5 C 0.3581(3) 0.3780(2) 0.52011(9) 0.0243(5) Uani 1 1 d . . . . .
C6 C 0.4017(3) 0.4086(2) 0.56578(9) 0.0235(5) Uani 1 1 d . . . . .
N2 N 0.5000(2) 0.35529(17) 0.59182(8) 0.0212(4) Uani 1 1 d . . . . .
C7 C 0.3651(3) 0.5034(2) 0.59310(10) 0.0262(5) Uani 1 1 d . . . . .
H7A H 0.297703 0.553346 0.584668 0.031 Uiso 1 1 calc R U . . .
C8 C 0.4425(3) 0.5104(2) 0.63309(10) 0.0250(5) Uani 1 1 d . . . . .
H8A H 0.439686 0.566236 0.657155 0.030 Uiso 1 1 calc R U . . .
C9 C 0.5287(3) 0.4188(2) 0.63242(9) 0.0222(5) Uani 1 1 d . . . . .
C10 C 0.6290(3) 0.3970(2) 0.66604(9) 0.0222(5) Uani 1 1 d . . . . .
N3 N 0.7055(2) 0.22672(18) 0.62721(8) 0.0220(4) Uani 1 1 d . . . . .
C11 C 0.7143(3) 0.3084(2) 0.66275(9) 0.0225(5) Uani 1 1 d . . . . .
C12 C 0.8246(3) 0.2855(2) 0.69402(9) 0.0243(5) Uani 1 1 d . . . . .
H12A H 0.852851 0.328056 0.721283 0.029 Uiso 1 1 calc R U . . .
C13 C 0.8824(3) 0.1917(2) 0.67792(10) 0.0258(5) Uani 1 1 d . . . . .
H13A H 0.957344 0.157108 0.692262 0.031 Uiso 1 1 calc R U . . .
C14 C 0.8110(3) 0.1544(2) 0.63577(9) 0.0243(5) Uani 1 1 d . . . . .
C15 C 0.8452(3) 0.0640(2) 0.60679(9) 0.0233(5) Uani 1 1 d . . . . .
C16 C 0.7831(3) 0.0419(2) 0.56279(10) 0.0248(5) Uani 1 1 d . . . . .
N4 N 0.6740(2) 0.10216(18) 0.54841(8) 0.0230(4) Uani 1 1 d . . . . .
C17 C 0.8190(3) -0.0293(2) 0.52356(10) 0.0262(5) Uani 1 1 d . . . . .
C18 C 0.7341(3) -0.0063(2) 0.48631(10) 0.0267(6) Uani 1 1 d . . . . .
H18A H 0.736193 -0.040276 0.455893 0.032 Uiso 1 1 calc R U . . .
C19 C 0.6455(3) 0.0756(2) 0.50162(9) 0.0250(5) Uani 1 1 d . . . . .
C20 C 0.3627(3) 0.3098(3) 0.40683(10) 0.0289(7) Uani 0.918(5) 1 d D . P A 1
H20A H 0.331321 0.380869 0.411862 0.035 Uiso 0.918(5) 1 calc R U P A 1
O2 O 0.3604(3) 0.2668(2) 0.36747(8) 0.0368(7) Uani 0.918(5) 1 d D . P A 1
C20A C 0.516(3) 0.1089(18) 0.3949(4) 0.023(7) Uiso 0.082(5) 1 d D . P A 2
H2A H 0.572031 0.047370 0.390440 0.028 Uiso 0.082(5) 1 calc R U P A 2
O2A O 0.456(3) 0.149(2) 0.3629(8) 0.038(7) Uiso 0.082(5) 1 d D . P A 2
C21 C 0.2584(3) 0.4445(2) 0.49559(9) 0.0247(5) Uani 1 1 d . . . . .
C22 C 0.2816(3) 0.5523(2) 0.49236(10) 0.0271(6) Uani 1 1 d . . . . .
H22A H 0.359350 0.586668 0.508447 0.033 Uiso 1 1 calc R U . . .
C23 C 0.1926(3) 0.6104(2) 0.46596(10) 0.0272(6) Uani 1 1 d . . . . .
H23A H 0.209216 0.684114 0.464897 0.033 Uiso 1 1 calc R U . . .
C24 C 0.0796(3) 0.5621(2) 0.44103(9) 0.0258(5) Uani 1 1 d . . . . .
C25 C 0.0549(3) 0.4551(2) 0.44521(10) 0.0261(5) Uani 1 1 d . . . . .
H25A H -0.022727 0.420884 0.429027 0.031 Uiso 1 1 calc R U . . .
C26 C 0.1407(3) 0.3973(2) 0.47236(10) 0.0253(5) Uani 1 1 d . . . . .
H26A H 0.119556 0.324932 0.475268 0.030 Uiso 1 1 calc R U . . .
C27 C -0.0105(3) 0.6243(2) 0.41067(10) 0.0302(6) Uani 1 1 d . . . . .
H27A H -0.018106 0.697356 0.424693 0.045 Uiso 1 1 calc R U . . .
H27B H -0.103715 0.591778 0.407073 0.045 Uiso 1 1 calc R U . . .
H27C H 0.031270 0.624630 0.380383 0.045 Uiso 1 1 calc R U . . .
C28 C 0.6492(3) 0.4756(2) 0.70714(9) 0.0230(5) Uani 1 1 d . . . . .
C29 C 0.7460(4) 0.5560(3) 0.70745(13) 0.0466(9) Uani 1 1 d . . . . .
H29A H 0.800268 0.562309 0.681054 0.056 Uiso 1 1 calc R U . . .
C30 C 0.7654(4) 0.6283(3) 0.74600(14) 0.0460(9) Uani 1 1 d . . . . .
H30A H 0.834562 0.682322 0.745621 0.055 Uiso 1 1 calc R U . . .
C31 C 0.6881(3) 0.6240(2) 0.78432(10) 0.0298(6) Uani 1 1 d . . . . .
C32 C 0.5922(4) 0.5427(3) 0.78407(11) 0.0440(9) Uani 1 1 d . . . . .
H32A H 0.538243 0.536792 0.810565 0.053 Uiso 1 1 calc R U . . .
C33 C 0.5724(4) 0.4691(3) 0.74601(11) 0.0395(8) Uani 1 1 d . . . . .
H33A H 0.505244 0.413807 0.746825 0.047 Uiso 1 1 calc R U . . .
C34 C 0.7080(4) 0.7047(3) 0.82569(11) 0.0377(7) Uani 1 1 d . . . . .
H34A H 0.618778 0.738969 0.832783 0.057 Uiso 1 1 calc R U . . .
H34B H 0.776574 0.758320 0.818784 0.057 Uiso 1 1 calc R U . . .
H34C H 0.741675 0.669025 0.852279 0.057 Uiso 1 1 calc R U . . .
C35 C 0.9530(3) -0.0096(2) 0.62280(10) 0.0247(5) Uani 1 1 d . . . . .
C36 C 1.0941(3) 0.0174(2) 0.62735(10) 0.0272(6) Uani 1 1 d . . . . .
H36A H 1.124111 0.086218 0.621250 0.033 Uiso 1 1 calc R U . . .
C37 C 1.1911(3) -0.0553(2) 0.64069(11) 0.0323(6) Uani 1 1 d . . . . .
H37A H 1.287017 -0.035725 0.643515 0.039 Uiso 1 1 calc R U . . .
C38 C 1.1502(4) -0.1572(2) 0.65009(11) 0.0328(6) Uani 1 1 d . . . . .
C39 C 1.0090(4) -0.1835(2) 0.64568(11) 0.0329(6) Uani 1 1 d . . . . .
H39A H 0.978908 -0.252115 0.652023 0.039 Uiso 1 1 calc R U . . .
C40 C 0.9112(3) -0.1112(2) 0.63220(11) 0.0299(6) Uani 1 1 d . . . . .
H40A H 0.815246 -0.130842 0.629345 0.036 Uiso 1 1 calc R U . . .
C41 C 1.2562(4) -0.2361(3) 0.66491(15) 0.0471(9) Uani 1 1 d . . . . .
H41A H 1.215395 -0.307662 0.660850 0.071 Uiso 1 1 calc R U . . .
H41B H 1.282880 -0.218477 0.697429 0.071 Uiso 1 1 calc R U . . .
H41C H 1.339007 -0.233483 0.646066 0.071 Uiso 1 1 calc R U . . .
C42 C 0.9315(3) -0.1067(2) 0.51865(11) 0.0306(6) Uani 1 1 d . . . . .
H42A H 0.993398 -0.113630 0.544209 0.037 Uiso 1 1 calc R U . . .
O3 O 0.9486(3) -0.16229(18) 0.48312(8) 0.0379(5) Uani 1 1 d . . . . .
Re1' Re 0.03967(2) 0.81365(2) 0.91438(2) 0.02485(3) Uani 1 1 d . . . . .
O1' O -0.0903(2) 0.88202(17) 0.89099(7) 0.0290(4) Uani 1 1 d . . . . .
C1' C 0.0644(3) 0.8710(3) 1.01360(10) 0.0318(6) Uani 1 1 d D . . . .
N1' N 0.0060(3) 0.7957(2) 0.98058(8) 0.0288(5) Uani 1 1 d . . . . .
C2' C 0.0199(3) 0.8491(3) 1.05688(10) 0.0342(7) Uani 1 1 d D . . . .
H2'B H 0.041512 0.889245 1.085384 0.041 Uiso 0.93 1 calc R U P B 1
C3' C -0.0622(3) 0.7575(3) 1.05057(10) 0.0328(7) Uani 1 1 d D . . . .
H3'A H -0.104655 0.723085 1.074281 0.039 Uiso 0.07 1 calc R U P C 2
C4' C -0.0717(3) 0.7238(2) 1.00212(10) 0.0296(6) Uani 1 1 d D . . . .
C5' C -0.1326(3) 0.6339(2) 0.97693(10) 0.0290(6) Uani 1 1 d . . . . .
C6' C -0.0964(3) 0.6035(2) 0.93131(10) 0.0277(6) Uani 1 1 d . . . . .
N2' N -0.0013(3) 0.65663(19) 0.90545(8) 0.0256(5) Uani 1 1 d . . . . .
C7' C -0.1385(3) 0.5083(2) 0.90417(10) 0.0293(6) Uani 1 1 d . . . . .
H7'A H -0.206224 0.458717 0.912320 0.035 Uiso 1 1 calc R U . . .
C8' C -0.0651(3) 0.5006(2) 0.86459(10) 0.0289(6) Uani 1 1 d . . . . .
H8'A H -0.071395 0.444192 0.840751 0.035 Uiso 1 1 calc R U . . .
C9' C 0.0225(3) 0.5919(2) 0.86527(10) 0.0268(6) Uani 1 1 d . . . . .
C10' C 0.1183(3) 0.6133(2) 0.83203(10) 0.0261(5) Uani 1 1 d . . . . .
C11' C 0.1993(3) 0.7057(2) 0.83419(9) 0.0259(5) Uani 1 1 d . . . . .
N3' N 0.1935(3) 0.78872(19) 0.86913(8) 0.0260(5) Uani 1 1 d . . . . .
C12' C 0.3028(3) 0.7320(2) 0.80279(10) 0.0293(6) Uani 1 1 d . . . . .
H12B H 0.328557 0.689408 0.775860 0.035 Uiso 1 1 calc R U . . .
C13' C 0.3584(3) 0.8284(2) 0.81802(10) 0.0301(6) Uani 1 1 d . . . . .
H13B H 0.427438 0.865780 0.803047 0.036 Uiso 1 1 calc R U . . .
C14' C 0.2950(3) 0.8638(2) 0.86033(10) 0.0277(6) Uani 1 1 d . . . . .
C15' C 0.3366(3) 0.9532(2) 0.88948(10) 0.0292(6) Uani 1 1 d . . . . .
C16' C 0.2853(3) 0.9732(2) 0.93416(10) 0.0303(6) Uani 1 1 d . . . . .
N4' N 0.1786(3) 0.9122(2) 0.94859(8) 0.0277(5) Uani 1 1 d . . . . .
C17' C 0.3323(3) 1.0426(2) 0.97331(11) 0.0319(6) Uani 1 1 d . . . . .
C18' C 0.2536(3) 1.0197(3) 1.01071(11) 0.0331(7) Uani 1 1 d . . . . .
H18B H 0.261947 1.053408 1.041162 0.040 Uiso 1 1 calc R U . . .
C19' C 0.1608(3) 0.9383(3) 0.99534(10) 0.0311(6) Uani 1 1 d . . . . .
C20' C -0.1042(4) 0.7025(3) 1.08998(10) 0.0309(7) Uani 0.93 1 d D . P D 1
H20B H -0.136936 0.631357 1.084823 0.037 Uiso 0.93 1 calc R U P D 1
O2' O -0.0985(3) 0.7451(2) 1.12931(8) 0.0380(6) Uani 0.93 1 d D . P D 1
C20" C 0.059(8) 0.902(4) 1.1024(5) 0.09(3) Uiso 0.07 1 d D . P E 2
H2'A H 0.121098 0.959808 1.109741 0.109 Uiso 0.07 1 calc R U P E 2
O2" O -0.010(6) 0.853(4) 1.1289(17) 0.087(16) Uiso 0.07 1 d D . P E 2
C21' C -0.2281(3) 0.5666(3) 1.00131(10) 0.0309(6) Uani 1 1 d . . . . .
C22' C -0.2051(3) 0.4596(3) 1.00489(10) 0.0326(6) Uani 1 1 d . . . . .
H22B H -0.130468 0.425548 0.988823 0.039 Uiso 1 1 calc R U . . .
C23' C -0.2888(3) 0.4016(3) 1.03138(10) 0.0323(6) Uani 1 1 d . . . . .
H23B H -0.271682 0.328090 1.032666 0.039 Uiso 1 1 calc R U . . .
C24' C -0.3978(3) 0.4488(3) 1.05624(10) 0.0320(6) Uani 1 1 d . . . . .
C25' C -0.4232(3) 0.5552(3) 1.05183(10) 0.0335(7) Uani 1 1 d . . . . .
H25B H -0.498269 0.588909 1.067804 0.040 Uiso 1 1 calc R U . . .
C26' C -0.3416(3) 0.6130(3) 1.02465(10) 0.0326(6) Uani 1 1 d . . . . .
H26B H -0.362753 0.685343 1.021739 0.039 Uiso 1 1 calc R U . . .
C27' C -0.4843(4) 0.3860(3) 1.08673(11) 0.0364(7) Uani 1 1 d . . . . .
H27D H -0.450643 0.312856 1.085313 0.055 Uiso 1 1 calc R U . . .
H27E H -0.476290 0.418236 1.118580 0.055 Uiso 1 1 calc R U . . .
H27F H -0.582323 0.385967 1.076122 0.055 Uiso 1 1 calc R U . . .
C28' C 0.1440(3) 0.5294(2) 0.79390(10) 0.0257(5) Uani 1 1 d . . . . .
C29' C 0.1916(3) 0.4303(2) 0.80399(10) 0.0294(6) Uani 1 1 d . . . . .
H29B H 0.205118 0.416153 0.835242 0.035 Uiso 1 1 calc R U . . .
C30' C 0.2196(3) 0.3517(2) 0.76900(11) 0.0311(6) Uani 1 1 d . . . . .
H30B H 0.249922 0.284148 0.776778 0.037 Uiso 1 1 calc R U . . .
C31' C 0.2041(3) 0.3702(2) 0.72291(10) 0.0294(6) Uani 1 1 d . . . . .
C32' C 0.1557(3) 0.4688(3) 0.71285(11) 0.0321(6) Uani 1 1 d . . . . .
H32B H 0.143010 0.482845 0.681557 0.039 Uiso 1 1 calc R U . . .
C33' C 0.1252(3) 0.5477(2) 0.74767(10) 0.0296(6) Uani 1 1 d . . . . .
H33B H 0.091452 0.614250 0.739827 0.036 Uiso 1 1 calc R U . . .
C34' C 0.2428(4) 0.2869(3) 0.68532(12) 0.0368(7) Uani 1 1 d . . . . .
H34D H 0.274457 0.223117 0.699072 0.055 Uiso 1 1 calc R U . . .
H34E H 0.161056 0.269257 0.665002 0.055 Uiso 1 1 calc R U . . .
H34F H 0.317930 0.313970 0.667403 0.055 Uiso 1 1 calc R U . . .
C35' C 0.4409(3) 1.0277(2) 0.87309(10) 0.0302(6) Uani 1 1 d . . . . .
C36' C 0.5813(3) 1.0013(3) 0.86895(11) 0.0338(7) Uani 1 1 d . . . . .
H36B H 0.611525 0.932663 0.875266 0.041 Uiso 1 1 calc R U . . .
C37' C 0.6770(4) 1.0741(3) 0.85572(13) 0.0386(7) Uani 1 1 d . . . . .
H37B H 0.772383 1.054921 0.853188 0.046 Uiso 1 1 calc R U . . .
C38' C 0.6353(4) 1.1758(3) 0.84602(13) 0.0402(8) Uani 1 1 d . . . . .
C39' C 0.4951(4) 1.2010(3) 0.84992(12) 0.0388(7) Uani 1 1 d . . . . .
H39B H 0.464680 1.269500 0.843520 0.047 Uiso 1 1 calc R U . . .
C40' C 0.3982(4) 1.1283(3) 0.86298(12) 0.0350(7) Uani 1 1 d . . . . .
H40B H 0.302544 1.147094 0.865040 0.042 Uiso 1 1 calc R U . . .
C41' C 0.7395(5) 1.2545(3) 0.83080(17) 0.0563(11) Uani 1 1 d . . . . .
H41D H 0.832585 1.222814 0.830099 0.085 Uiso 1 1 calc R U . . .
H41E H 0.712515 1.273359 0.799933 0.085 Uiso 1 1 calc R U . . .
H41F H 0.741040 1.318413 0.852498 0.085 Uiso 1 1 calc R U . . .
C42' C 0.4509(4) 1.1164(3) 0.97831(12) 0.0379(7) Uani 1 1 d . . . . .
H42B H 0.505419 1.125536 0.952219 0.045 Uiso 1 1 calc R U . . .
O3' O 0.4822(3) 1.16685(19) 1.01509(9) 0.0459(6) Uani 1 1 d . . . . .
C1S C 1.0674(5) 0.0097(5) 0.7778(2) 0.0784(16) Uani 1 1 d . . . . .
H1SA H 1.141254 -0.026252 0.794137 0.118 Uiso 1 1 calc R U . . .
H1SB H 1.100961 0.026870 0.747866 0.118 Uiso 1 1 calc R U . . .
H1SC H 1.041930 0.075115 0.796102 0.118 Uiso 1 1 calc R U . . .
C2S C 0.9386(5) -0.0637(4) 0.77021(15) 0.0573(11) Uani 1 1 d . . . . .
H2SA H 0.965673 -0.130235 0.752290 0.069 Uiso 1 1 calc R U . . .
H2SB H 0.906668 -0.082011 0.800505 0.069 Uiso 1 1 calc R U . . .
C3S C 0.8177(5) -0.0136(3) 0.74474(14) 0.0479(9) Uani 1 1 d . . . . .
H3SA H 0.792996 0.053819 0.762497 0.058 Uiso 1 1 calc R U . . .
H3SB H 0.850434 0.004064 0.714432 0.058 Uiso 1 1 calc R U . . .
C4S C 0.6872(5) -0.0810(4) 0.73687(16) 0.0585(11) Uani 1 1 d . . . . .
H4SA H 0.647612 -0.091587 0.767136 0.070 Uiso 1 1 calc R U . . .
H4SB H 0.713090 -0.151476 0.722205 0.070 Uiso 1 1 calc R U . . .
C5S C 0.5758(6) -0.0346(4) 0.70712(19) 0.0677(13) Uani 1 1 d . . . . .
H5SA H 0.615573 -0.024174 0.676870 0.081 Uiso 1 1 calc R U . . .
H5SB H 0.498276 -0.086696 0.701622 0.081 Uiso 1 1 calc R U . . .
C6S C 0.5179(5) 0.0678(4) 0.72674(17) 0.0687(13) Uani 1 1 d . . . . .
H6SA H 0.446769 0.092057 0.705357 0.103 Uiso 1 1 calc R U . . .
H6SB H 0.475565 0.058170 0.756308 0.103 Uiso 1 1 calc R U . . .
H6SC H 0.593095 0.120816 0.731507 0.103 Uiso 1 1 calc R U . . .

loop_
_atom_site_aniso_label
_atom_site_aniso_U_11
_atom_site_aniso_U_22
_atom_site_aniso_U_33
_atom_site_aniso_U_23
_atom_site_aniso_U_13
_atom_site_aniso_U_12
Re1 0.02278(5) 0.01993(5) 0.01852(5) -0.00161(4) 0.00360(4) -0.00329(4)
O1 0.0289(10) 0.0279(10) 0.0238(9) -0.0008(8) 0.0041(8) -0.0037(8)
C1 0.0271(13) 0.0249(13) 0.0216(12) -0.0027(10) 0.0052(10) -0.0076(10)
N1 0.0249(11) 0.0249(11) 0.0171(10) -0.0005(8) 0.0016(8) -0.0037(9)
C2 0.0302(14) 0.0310(14) 0.0200(12) -0.0015(10) 0.0033(10) -0.0094(11)
C3 0.0274(14) 0.0290(14) 0.0235(13) 0.0011(10) 0.0005(10) -0.0098(11)
C4 0.0242(13) 0.0251(13) 0.0231(12) 0.0011(10) 0.0002(10) -0.0076(10)
C5 0.0222(12) 0.0260(13) 0.0244(12) 0.0019(10) -0.0004(10) -0.0050(10)
C6 0.0214(12) 0.0241(12) 0.0247(12) 0.0012(10) 0.0012(10) -0.0027(10)
N2 0.0225(10) 0.0183(10) 0.0223(10) -0.0004(8) 0.0015(8) -0.0017(8)
C7 0.0236(13) 0.0261(13) 0.0287(14) 0.0006(11) 0.0007(10) 0.0019(10)
C8 0.0241(13) 0.0224(12) 0.0280(13) -0.0014(10) 0.0008(10) 0.0009(10)
C9 0.0216(12) 0.0217(12) 0.0227(12) -0.0019(9) 0.0030(9) -0.0020(9)
C10 0.0241(12) 0.0209(12) 0.0207(12) -0.0030(9) 0.0021(9) -0.0023(10)
N3 0.0224(11) 0.0211(10) 0.0216(10) -0.0023(8) 0.0007(8) -0.0013(8)
C11 0.0246(13) 0.0207(12) 0.0220(12) 0.0001(9) 0.0027(10) -0.0008(10)
C12 0.0272(13) 0.0233(12) 0.0218(12) -0.0012(10) -0.0005(10) 0.0000(10)
C13 0.0286(14) 0.0237(13) 0.0249(13) 0.0004(10) -0.0002(10) 0.0018(10)
C14 0.0276(13) 0.0220(12) 0.0232(12) 0.0013(10) 0.0021(10) 0.0002(10)
C15 0.0255(13) 0.0186(11) 0.0255(13) -0.0003(10) 0.0039(10) -0.0015(10)
C16 0.0284(13) 0.0188(12) 0.0269(13) -0.0003(10) 0.0063(10) -0.0013(10)
N4 0.0258(11) 0.0218(10) 0.0205(10) -0.0034(8) 0.0038(8) -0.0012(9)
C17 0.0306(14) 0.0200(12) 0.0272(13) -0.0038(10) 0.0072(11) -0.0047(10)
C18 0.0285(14) 0.0255(13) 0.0252(13) -0.0041(10) 0.0067(11) -0.0056(11)
C19 0.0270(13) 0.0259(13) 0.0214(12) -0.0034(10) 0.0066(10) -0.0063(10)
C20 0.0275(15) 0.0329(16) 0.0261(15) 0.0020(12) 0.0017(12) -0.0089(12)
O2 0.0457(15) 0.0412(14) 0.0231(11) 0.0017(10) -0.0005(10) -0.0137(11)
C21 0.0234(13) 0.0272(13) 0.0235(12) 0.0020(10) 0.0006(10) -0.0031(10)
C22 0.0246(13) 0.0298(14) 0.0268(13) 0.0026(11) 0.0004(10) -0.0069(11)
C23 0.0279(14) 0.0272(14) 0.0269(13) 0.0048(11) 0.0033(11) -0.0051(11)
C24 0.0254(13) 0.0313(14) 0.0207(12) 0.0023(10) 0.0037(10) -0.0008(11)
C25 0.0236(13) 0.0307(14) 0.0230(12) -0.0021(11) 0.0001(10) -0.0031(11)
C26 0.0253(13) 0.0247(13) 0.0255(13) 0.0004(10) 0.0014(10) -0.0058(10)
C27 0.0326(15) 0.0327(15) 0.0250(13) 0.0025(11) -0.0014(11) 0.0013(12)
C28 0.0216(12) 0.0230(12) 0.0234(12) -0.0032(10) -0.0005(9) 0.0036(10)
C29 0.054(2) 0.0384(18) 0.045(2) -0.0149(15) 0.0220(17) -0.0186(16)
C30 0.044(2) 0.0390(19) 0.051(2) -0.0162(16) 0.0133(16) -0.0150(15)
C31 0.0310(15) 0.0276(14) 0.0289(14) -0.0054(11) -0.0079(11) 0.0055(11)
C32 0.068(3) 0.0395(18) 0.0228(14) -0.0068(13) 0.0084(15) -0.0137(17)
C33 0.053(2) 0.0363(17) 0.0273(15) -0.0091(13) 0.0091(14) -0.0183(15)
C34 0.0469(19) 0.0303(16) 0.0334(16) -0.0079(13) -0.0114(14) 0.0043(14)
C35 0.0305(14) 0.0192(12) 0.0242(12) -0.0001(10) 0.0032(10) 0.0014(10)
C36 0.0308(14) 0.0195(12) 0.0315(14) 0.0017(10) 0.0046(11) 0.0014(10)
C37 0.0306(15) 0.0267(14) 0.0403(17) 0.0055(12) 0.0046(12) 0.0018(12)
C38 0.0375(16) 0.0252(14) 0.0366(16) 0.0060(12) 0.0050(13) 0.0052(12)
C39 0.0419(17) 0.0210(13) 0.0367(16) 0.0065(12) 0.0075(13) -0.0002(12)
C40 0.0327(15) 0.0223(13) 0.0344(15) 0.0011(11) 0.0042(12) -0.0010(11)
C41 0.048(2) 0.0345(18) 0.062(2) 0.0164(17) 0.0041(18) 0.0106(15)
C42 0.0371(16) 0.0232(13) 0.0314(15) 0.0005(11) 0.0080(12) -0.0017(12)
O3 0.0493(14) 0.0276(11) 0.0359(12) -0.0047(9) 0.0115(10) 0.0033(10)
Re1' 0.02862(6) 0.02620(6) 0.01890(5) -0.00260(4) -0.00010(4) 0.00701(4)
O1' 0.0322(11) 0.0310(11) 0.0235(10) 0.0006(8) -0.0015(8) 0.0064(9)
C1' 0.0365(16) 0.0358(16) 0.0216(13) -0.0043(11) -0.0039(11) 0.0150(13)
N1' 0.0348(13) 0.0327(13) 0.0184(10) -0.0015(9) 0.0011(9) 0.0107(10)
C2' 0.0407(17) 0.0394(17) 0.0216(13) -0.0022(12) 0.0004(12) 0.0166(14)
C3' 0.0379(16) 0.0386(16) 0.0225(13) 0.0028(12) 0.0047(12) 0.0191(13)
C4' 0.0328(15) 0.0321(15) 0.0240(13) 0.0019(11) 0.0030(11) 0.0151(12)
C5' 0.0307(14) 0.0323(15) 0.0244(13) 0.0036(11) 0.0052(11) 0.0131(12)
C6' 0.0276(14) 0.0295(14) 0.0262(13) 0.0014(11) 0.0040(11) 0.0062(11)
N2' 0.0280(12) 0.0262(11) 0.0224(11) 0.0001(9) 0.0034(9) 0.0061(9)
C7' 0.0271(14) 0.0316(15) 0.0291(14) 0.0020(11) 0.0051(11) 0.0020(11)
C8' 0.0303(14) 0.0273(14) 0.0284(14) -0.0023(11) 0.0055(11) 0.0027(11)
C9' 0.0286(14) 0.0287(14) 0.0224(12) -0.0017(10) 0.0022(10) 0.0055(11)
C10' 0.0307(14) 0.0248(13) 0.0220(12) -0.0031(10) 0.0027(10) 0.0033(11)
C11' 0.0278(13) 0.0267(13) 0.0221(12) -0.0029(10) 0.0005(10) 0.0020(11)
N3' 0.0292(12) 0.0261(11) 0.0217(11) -0.0035(9) 0.0025(9) 0.0024(9)
C12' 0.0330(15) 0.0289(14) 0.0251(13) -0.0030(11) 0.0054(11) 0.0008(12)
C13' 0.0314(15) 0.0292(14) 0.0292(14) -0.0014(11) 0.0036(11) -0.0004(12)
C14' 0.0289(14) 0.0258(13) 0.0276(14) -0.0018(11) -0.0009(11) 0.0030(11)
C15' 0.0327(15) 0.0250(13) 0.0285(14) -0.0038(11) -0.0042(11) 0.0048(11)
C16' 0.0346(15) 0.0255(14) 0.0292(14) -0.0043(11) -0.0041(12) 0.0081(12)
N4' 0.0313(13) 0.0274(12) 0.0228(11) -0.0061(9) -0.0034(9) 0.0044(10)
C17' 0.0373(16) 0.0259(14) 0.0309(15) -0.0047(11) -0.0064(12) 0.0084(12)
C18' 0.0380(16) 0.0318(15) 0.0272(14) -0.0082(12) -0.0071(12) 0.0117(13)
C19' 0.0352(16) 0.0334(15) 0.0232(13) -0.0048(11) -0.0030(11) 0.0135(12)
C20' 0.0340(17) 0.0327(16) 0.0265(15) 0.0046(12) 0.0018(12) 0.0083(13)
O2' 0.0461(15) 0.0441(14) 0.0241(11) 0.0023(10) 0.0040(10) 0.0092(12)
C21' 0.0312(15) 0.0379(16) 0.0239(13) 0.0025(12) 0.0047(11) 0.0105(12)
C22' 0.0328(15) 0.0387(17) 0.0271(14) 0.0042(12) 0.0058(12) 0.0137(13)
C23' 0.0335(16) 0.0363(16) 0.0276(14) 0.0050(12) 0.0012(12) 0.0089(13)
C24' 0.0305(15) 0.0431(17) 0.0221(13) 0.0009(12) 0.0008(11) 0.0051(13)
C25' 0.0294(15) 0.0440(18) 0.0261(14) -0.0030(13) 0.0043(11) 0.0084(13)
C26' 0.0335(16) 0.0373(16) 0.0269(14) 0.0007(12) 0.0039(12) 0.0110(13)
C27' 0.0355(17) 0.0469(19) 0.0272(15) 0.0050(13) 0.0030(12) 0.0022(14)
C28' 0.0270(13) 0.0248(13) 0.0244(13) -0.0038(10) 0.0041(10) -0.0023(10)
C29' 0.0330(15) 0.0294(14) 0.0256(13) 0.0004(11) 0.0049(11) 0.0020(12)
C30' 0.0352(16) 0.0239(13) 0.0338(15) -0.0015(11) 0.0062(12) 0.0027(12)
C31' 0.0295(14) 0.0290(14) 0.0280(14) -0.0079(11) 0.0059(11) -0.0051(11)
C32' 0.0383(16) 0.0320(15) 0.0248(14) -0.0038(11) 0.0020(12) -0.0023(13)
C33' 0.0352(15) 0.0267(14) 0.0261(14) -0.0016(11) 0.0008(11) -0.0008(12)
C34' 0.0397(17) 0.0334(16) 0.0351(16) -0.0105(13) 0.0073(13) -0.0005(13)
C35' 0.0363(16) 0.0257(14) 0.0271(14) -0.0037(11) -0.0037(12) 0.0018(12)
C36' 0.0362(16) 0.0261(14) 0.0373(16) -0.0045(12) -0.0052(13) 0.0014(12)
C37' 0.0337(17) 0.0346(17) 0.0453(19) -0.0060(14) -0.0028(14) -0.0031(13)
C38' 0.046(2) 0.0312(16) 0.0422(18) -0.0027(14) -0.0036(15) -0.0054(14)
C39' 0.0458(19) 0.0275(15) 0.0423(18) 0.0017(13) -0.0065(15) -0.0002(14)
C40' 0.0378(17) 0.0287(15) 0.0374(17) -0.0013(12) -0.0054(13) 0.0035(13)
C41' 0.054(2) 0.042(2) 0.072(3) 0.003(2) 0.002(2) -0.0153(18)
C42' 0.050(2) 0.0269(15) 0.0354(17) -0.0021(12) -0.0083(14) 0.0078(14)
O3' 0.0607(17) 0.0321(12) 0.0416(14) -0.0094(10) -0.0147(12) 0.0046(11)
C1S 0.052(3) 0.086(4) 0.102(4) 0.035(3) -0.010(3) 0.008(3)
C2S 0.073(3) 0.053(2) 0.048(2) 0.0106(19) 0.003(2) 0.009(2)
C3S 0.062(3) 0.042(2) 0.0407(19) 0.0078(16) 0.0030(17) -0.0018(18)
C4S 0.065(3) 0.056(3) 0.055(3) 0.010(2) -0.006(2) -0.005(2)
C5S 0.064(3) 0.068(3) 0.071(3) 0.008(3) -0.013(2) 0.001(2)
C6S 0.061(3) 0.083(4) 0.059(3) -0.004(3) -0.011(2) 0.012(3)

loop_
_atom_type_symbol
_atom_type_description
_atom_type_scat_dispersion_real
_atom_type_scat_dispersion_imag
_atom_type_scat_source
C C 0.0034 0.0017 'XDISP Program in WinGX S.Brennan & P.L.Cowan Rev.Sci.Instrum.63,850 1992'
H H 0.0000 0.0000 'XDISP Program in WinGX S.Brennan & P.L.Cowan Rev.Sci.Instrum.63,850 1992'
N N 0.0065 0.0035 'XDISP Program in WinGX S.Brennan & P.L.Cowan Rev.Sci.Instrum.63,850 1992'
O O 0.0115 0.0064 'XDISP Program in WinGX S.Brennan & P.L.Cowan Rev.Sci.Instrum.63,850 1992'
Re Re -1.0625 7.5606 'XDISP Program in WinGX S.Brennan & P.L.Cowan Rev.Sci.Instrum.63,850 1992'

loop_
_geom_angle_atom_site_label_1
_geom_angle_atom_site_label_2
_geom_angle_atom_site_label_3
_geom_angle
_geom_angle_site_symmetry_1
_geom_angle_site_symmetry_3
_geom_angle_publ_flag
O1 Re1 N4 111.05(10) . . ?
O1 Re1 N1 112.14(10) . . ?
N4 Re1 N1 76.37(10) . . ?
O1 Re1 N2 109.78(9) . . ?
N4 Re1 N2 138.80(9) . . ?
N1 Re1 N2 83.59(9) . . ?
O1 Re1 N3 109.54(10) . . ?
N4 Re1 N3 83.55(9) . . ?
N1 Re1 N3 137.89(9) . . ?
N2 Re1 N3 88.04(9) . . ?
N1 C1 C2 108.6(3) . . ?
N1 C1 C19 112.7(2) . . ?
C2 C1 C19 138.1(3) . . ?
C4 N1 C1 109.1(2) . . ?
C4 N1 Re1 133.26(18) . . ?
C1 N1 Re1 117.62(19) . . ?
C1 C2 C3 107.7(2) . . ?
C1 C2 C20A 129.6(7) . . ?
C3 C2 C20A 122.7(7) . . ?
C1 C2 H2B 126.2 . . ?
C3 C2 H2B 126.2 . . ?
C2 C3 C4 107.6(2) . . ?
C2 C3 C20 120.6(3) . . ?
C4 C3 C20 130.9(3) . . ?
C2 C3 H3A 126.2 . . ?
C4 C3 H3A 126.2 . . ?
N1 C4 C5 120.8(2) . . ?
N1 C4 C3 107.1(2) . . ?
C5 C4 C3 131.9(3) . . ?
C6 C5 C4 121.8(3) . . ?
C6 C5 C21 120.4(3) . . ?
C4 C5 C21 117.7(2) . . ?
C5 C6 N2 125.7(2) . . ?
C5 C6 C7 127.0(3) . . ?
N2 C6 C7 107.1(2) . . ?
C9 N2 C6 107.6(2) . . ?
C9 N2 Re1 124.07(18) . . ?
C6 N2 Re1 125.49(18) . . ?
C8 C7 C6 108.9(3) . . ?
C8 C7 H7A 125.5 . . ?
C6 C7 H7A 125.5 . . ?
C7 C8 C9 107.6(2) . . ?
C7 C8 H8A 126.2 . . ?
C9 C8 H8A 126.2 . . ?
N2 C9 C10 125.0(2) . . ?
N2 C9 C8 108.6(2) . . ?
C10 C9 C8 126.4(2) . . ?
C11 C10 C9 124.0(2) . . ?
C11 C10 C28 118.0(2) . . ?
C9 C10 C28 118.0(2) . . ?
C11 N3 C14 107.2(2) . . ?
C11 N3 Re1 125.09(18) . . ?
C14 N3 Re1 125.84(18) . . ?
C10 C11 N3 124.7(2) . . ?
C10 C11 C12 126.7(2) . . ?
N3 C11 C12 108.6(2) . . ?
C13 C12 C11 107.9(2) . . ?
C13 C12 H12A 126.0 . . ?
C11 C12 H12A 126.0 . . ?
C12 C13 C14 108.3(3) . . ?
C12 C13 H13A 125.9 . . ?
C14 C13 H13A 125.9 . . ?
N3 C14 C15 125.9(3) . . ?
N3 C14 C13 108.0(2) . . ?
C15 C14 C13 126.0(3) . . ?
C16 C15 C14 122.1(3) . . ?
C16 C15 C35 118.8(2) . . ?
C14 C15 C35 119.1(2) . . ?
N4 C16 C15 120.5(2) . . ?
N4 C16 C17 106.4(2) . . ?
C15 C16 C17 132.7(3) . . ?
C16 N4 C19 109.5(2) . . ?
C16 N4 Re1 132.25(18) . . ?
C19 N4 Re1 117.66(19) . . ?
C18 C17 C16 108.0(3) . . ?
C18 C17 C42 122.0(3) . . ?
C16 C17 C42 129.7(3) . . ?
C17 C18 C19 107.7(2) . . ?
C17 C18 H18A 126.1 . . ?
C19 C18 H18A 126.1 . . ?
N4 C19 C18 108.3(3) . . ?
N4 C19 C1 112.6(2) . . ?
C18 C19 C1 138.9(3) . . ?
O2 C20 C3 122.3(3) . . ?
O2 C20 H20A 118.8 . . ?
C3 C20 H20A 118.8 . . ?
O2A C20A C2 114.2(17) . . ?
O2A C20A H2A 122.9 . . ?
C2 C20A H2A 122.9 . . ?
C22 C21 C26 117.8(3) . . ?
C22 C21 C5 122.4(3) . . ?
C26 C21 C5 119.7(3) . . ?
C23 C22 C21 121.0(3) . . ?
C23 C22 H22A 119.5 . . ?
C21 C22 H22A 119.5 . . ?
C22 C23 C24 121.1(3) . . ?
C22 C23 H23A 119.5 . . ?
C24 C23 H23A 119.5 . . ?
C25 C24 C23 117.7(3) . . ?
C25 C24 C27 121.9(3) . . ?
C23 C24 C27 120.4(3) . . ?
C26 C25 C24 121.6(3) . . ?
C26 C25 H25A 119.2 . . ?
C24 C25 H25A 119.2 . . ?
C25 C26 C21 120.7(3) . . ?
C25 C26 H26A 119.7 . . ?
C21 C26 H26A 119.7 . . ?
C24 C27 H27A 109.5 . . ?
C24 C27 H27B 109.5 . . ?
H27A C27 H27B 109.5 . . ?
C24 C27 H27C 109.5 . . ?
H27A C27 H27C 109.5 . . ?
H27B C27 H27C 109.5 . . ?
C29 C28 C33 118.0(3) . . ?
C29 C28 C10 120.9(3) . . ?
C33 C28 C10 121.0(3) . . ?
C28 C29 C30 120.7(3) . . ?
C28 C29 H29A 119.6 . . ?
C30 C29 H29A 119.6 . . ?
C31 C30 C29 121.8(3) . . ?
C31 C30 H30A 119.1 . . ?
C29 C30 H30A 119.1 . . ?
C30 C31 C32 117.3(3) . . ?
C30 C31 C34 121.3(3) . . ?
C32 C31 C34 121.4(3) . . ?
C31 C32 C33 121.6(3) . . ?
C31 C32 H32A 119.2 . . ?
C33 C32 H32A 119.2 . . ?
C28 C33 C32 120.5(3) . . ?
C28 C33 H33A 119.8 . . ?
C32 C33 H33A 119.8 . . ?
C31 C34 H34A 109.5 . . ?
C31 C34 H34B 109.5 . . ?
H34A C34 H34B 109.5 . . ?
C31 C34 H34C 109.5 . . ?
H34A C34 H34C 109.5 . . ?
H34B C34 H34C 109.5 . . ?
C36 C35 C40 118.7(3) . . ?
C36 C35 C15 122.7(2) . . ?
C40 C35 C15 118.5(3) . . ?
C37 C36 C35 120.5(3) . . ?
C37 C36 H36A 119.8 . . ?
C35 C36 H36A 119.8 . . ?
C36 C37 C38 121.1(3) . . ?
C36 C37 H37A 119.4 . . ?
C38 C37 H37A 119.4 . . ?
C39 C38 C37 118.0(3) . . ?
C39 C38 C41 121.0(3) . . ?
C37 C38 C41 121.0(3) . . ?
C40 C39 C38 121.2(3) . . ?
C40 C39 H39A 119.4 . . ?
C38 C39 H39A 119.4 . . ?
C39 C40 C35 120.4(3) . . ?
C39 C40 H40A 119.8 . . ?
C35 C40 H40A 119.8 . . ?
C38 C41 H41A 109.5 . . ?
C38 C41 H41B 109.5 . . ?
H41A C41 H41B 109.5 . . ?
C38 C41 H41C 109.5 . . ?
H41A C41 H41C 109.5 . . ?
H41B C41 H41C 109.5 . . ?
O3 C42 C17 122.4(3) . . ?
O3 C42 H42A 118.8 . . ?
C17 C42 H42A 118.8 . . ?
O1' Re1' N1' 111.17(10) . . ?
O1' Re1' N4' 110.76(10) . . ?
N1' Re1' N4' 76.25(11) . . ?
O1' Re1' N3' 109.87(10) . . ?
N1' Re1' N3' 138.49(10) . . ?
N4' Re1' N3' 83.83(10) . . ?
O1' Re1' N2' 110.49(10) . . ?
N1' Re1' N2' 83.75(10) . . ?
N4' Re1' N2' 138.33(10) . . ?
N3' Re1' N2' 87.78(10) . . ?
N1' C1' C2' 108.6(3) . . ?
N1' C1' C19' 113.0(3) . . ?
C2' C1' C19' 137.9(3) . . ?
C4' N1' C1' 109.4(2) . . ?
C4' N1' Re1' 133.0(2) . . ?
C1' N1' Re1' 117.6(2) . . ?
C3' C2' C1' 107.3(3) . . ?
C3' C2' C20" 123.3(9) . . ?
C1' C2' C20" 129.2(10) . . ?
C3' C2' H2'B 126.4 . . ?
C1' C2' H2'B 126.4 . . ?
C2' C3' C4' 108.5(3) . . ?
C2' C3' C20' 120.8(3) . . ?
C4' C3' C20' 129.9(3) . . ?
C2' C3' H3'A 125.8 . . ?
C4' C3' H3'A 125.8 . . ?
N1' C4' C5' 121.0(3) . . ?
N1' C4' C3' 106.3(3) . . ?
C5' C4' C3' 132.6(3) . . ?
C6' C5' C4' 121.4(3) . . ?
C6' C5' C21' 120.4(3) . . ?
C4' C5' C21' 118.0(3) . . ?
C5' C6' N2' 125.9(3) . . ?
C5' C6' C7' 126.5(3) . . ?
N2' C6' C7' 107.3(2) . . ?
C9' N2' C6' 107.7(2) . . ?
C9' N2' Re1' 124.8(2) . . ?
C6' N2' Re1' 124.61(18) . . ?
C8' C7' C6' 108.5(3) . . ?
C8' C7' H7'A 125.8 . . ?
C6' C7' H7'A 125.8 . . ?
C7' C8' C9' 108.0(3) . . ?
C7' C8' H8'A 126.0 . . ?
C9' C8' H8'A 126.0 . . ?
N2' C9' C10' 125.1(3) . . ?
N2' C9' C8' 108.4(2) . . ?
C10' C9' C8' 126.5(3) . . ?
C11' C10' C9' 123.8(3) . . ?
C11' C10' C28' 117.7(3) . . ?
C9' C10' C28' 118.3(3) . . ?
C10' C11' N3' 124.6(3) . . ?
C10' C11' C12' 127.3(3) . . ?
N3' C11' C12' 108.0(3) . . ?
C11' N3' C14' 107.4(2) . . ?
C11' N3' Re1' 126.0(2) . . ?
C14' N3' Re1' 125.06(19) . . ?
C13' C12' C11' 108.3(3) . . ?
C13' C12' H12B 125.8 . . ?
C11' C12' H12B 125.8 . . ?
C12' C13' C14' 108.2(3) . . ?
C12' C13' H13B 125.9 . . ?
C14' C13' H13B 125.9 . . ?
C15' C14' N3' 126.6(3) . . ?
C15' C14' C13' 125.3(3) . . ?
N3' C14' C13' 107.9(2) . . ?
C14' C15' C16' 122.0(3) . . ?
C14' C15' C35' 118.9(3) . . ?
C16' C15' C35' 119.1(3) . . ?
N4' C16' C15' 120.4(3) . . ?
N4' C16' C17' 107.0(3) . . ?
C15' C16' C17' 132.2(3) . . ?
C16' N4' C19' 108.9(3) . . ?
C16' N4' Re1' 132.4(2) . . ?
C19' N4' Re1' 118.1(2) . . ?
C18' C17' C16' 107.6(3) . . ?
C18' C17' C42' 122.2(3) . . ?
C16' C17' C42' 129.8(3) . . ?
C19' C18' C17' 107.6(3) . . ?
C19' C18' H18B 126.2 . . ?
C17' C18' H18B 126.2 . . ?
N4' C19' C18' 108.8(3) . . ?
N4' C19' C1' 112.1(3) . . ?
C18' C19' C1' 138.8(3) . . ?
O2' C20' C3' 122.1(3) . . ?
O2' C20' H20B 118.9 . . ?
C3' C20' H20B 118.9 . . ?
O2" C20" C2' 103(3) . . ?
O2" C20" H2'A 128.3 . . ?
C2' C20" H2'A 128.3 . . ?
C22' C21' C26' 117.4(3) . . ?
C22' C21' C5' 122.8(3) . . ?
C26' C21' C5' 119.6(3) . . ?
C23' C22' C21' 121.3(3) . . ?
C23' C22' H22B 119.4 . . ?
C21' C22' H22B 119.4 . . ?
C22' C23' C24' 121.3(3) . . ?
C22' C23' H23B 119.3 . . ?
C24' C23' H23B 119.3 . . ?
C25' C24' C23' 117.5(3) . . ?
C25' C24' C27' 121.6(3) . . ?
C23' C24' C27' 120.9(3) . . ?
C26' C25' C24' 121.3(3) . . ?
C26' C25' H25B 119.3 . . ?
C24' C25' H25B 119.3 . . ?
C25' C26' C21' 121.0(3) . . ?
C25' C26' H26B 119.5 . . ?
C21' C26' H26B 119.5 . . ?
C24' C27' H27D 109.5 . . ?
C24' C27' H27E 109.5 . . ?
H27D C27' H27E 109.5 . . ?
C24' C27' H27F 109.5 . . ?
H27D C27' H27F 109.5 . . ?
H27E C27' H27F 109.5 . . ?
C29' C28' C33' 118.0(3) . . ?
C29' C28' C10' 119.9(3) . . ?
C33' C28' C10' 122.0(3) . . ?
C30' C29' C28' 121.0(3) . . ?
C30' C29' H29B 119.5 . . ?
C28' C29' H29B 119.5 . . ?
C31' C30' C29' 121.2(3) . . ?
C31' C30' H30B 119.4 . . ?
C29' C30' H30B 119.4 . . ?
C32' C31' C30' 117.8(3) . . ?
C32' C31' C34' 121.4(3) . . ?
C30' C31' C34' 120.8(3) . . ?
C31' C32' C33' 121.5(3) . . ?
C31' C32' H32B 119.3 . . ?
C33' C32' H32B 119.3 . . ?
C28' C33' C32' 120.5(3) . . ?
C28' C33' H33B 119.8 . . ?
C32' C33' H33B 119.8 . . ?
C31' C34' H34D 109.5 . . ?
C31' C34' H34E 109.5 . . ?
H34D C34' H34E 109.5 . . ?
C31' C34' H34F 109.5 . . ?
H34D C34' H34F 109.5 . . ?
H34E C34' H34F 109.5 . . ?
C36' C35' C40' 118.8(3) . . ?
C36' C35' C15' 121.9(3) . . ?
C40' C35' C15' 119.2(3) . . ?
C37' C36' C35' 120.6(3) . . ?
C37' C36' H36B 119.7 . . ?
C35' C36' H36B 119.7 . . ?
C36' C37' C38' 121.0(3) . . ?
C36' C37' H37B 119.5 . . ?
C38' C37' H37B 119.5 . . ?
C39' C38' C37' 117.9(3) . . ?
C39' C38' C41' 121.2(3) . . ?
C37' C38' C41' 120.9(4) . . ?
C38' C39' C40' 121.5(3) . . ?
C38' C39' H39B 119.2 . . ?
C40' C39' H39B 119.2 . . ?
C39' C40' C35' 120.1(3) . . ?
C39' C40' H40B 119.9 . . ?
C35' C40' H40B 119.9 . . ?
C38' C41' H41D 109.5 . . ?
C38' C41' H41E 109.5 . . ?
H41D C41' H41E 109.5 . . ?
C38' C41' H41F 109.5 . . ?
H41D C41' H41F 109.5 . . ?
H41E C41' H41F 109.5 . . ?
O3' C42' C17' 122.1(4) . . ?
O3' C42' H42B 119.0 . . ?
C17' C42' H42B 119.0 . . ?
C2S C1S H1SA 109.5 . . ?
C2S C1S H1SB 109.5 . . ?
H1SA C1S H1SB 109.5 . . ?
C2S C1S H1SC 109.5 . . ?
H1SA C1S H1SC 109.5 . . ?
H1SB C1S H1SC 109.5 . . ?
C3S C2S C1S 113.0(4) . . ?
C3S C2S H2SA 109.0 . . ?
C1S C2S H2SA 109.0 . . ?
C3S C2S H2SB 109.0 . . ?
C1S C2S H2SB 109.0 . . ?
H2SA C2S H2SB 107.8 . . ?
C4S C3S C2S 115.6(4) . . ?
C4S C3S H3SA 108.4 . . ?
C2S C3S H3SA 108.4 . . ?
C4S C3S H3SB 108.4 . . ?
C2S C3S H3SB 108.4 . . ?
H3SA C3S H3SB 107.4 . . ?
C3S C4S C5S 114.3(4) . . ?
C3S C4S H4SA 108.7 . . ?
C5S C4S H4SA 108.7 . . ?
C3S C4S H4SB 108.7 . . ?
C5S C4S H4SB 108.7 . . ?
H4SA C4S H4SB 107.6 . . ?
C6S C5S C4S 114.9(4) . . ?
C6S C5S H5SA 108.6 . . ?
C4S C5S H5SA 108.6 . . ?
C6S C5S H5SB 108.6 . . ?
C4S C5S H5SB 108.6 . . ?
H5SA C5S H5SB 107.5 . . ?
C5S C6S H6SA 109.5 . . ?
C5S C6S H6SB 109.5 . . ?
H6SA C6S H6SB 109.5 . . ?
C5S C6S H6SC 109.5 . . ?
H6SA C6S H6SC 109.5 . . ?
H6SB C6S H6SC 109.5 . . ?

loop_
_geom_bond_atom_site_label_1
_geom_bond_atom_site_label_2
_geom_bond_distance
_geom_bond_site_symmetry_2
_geom_bond_publ_flag
Re1 O1 1.681(2) . ?
Re1 N4 1.999(2) . ?
Re1 N1 2.007(2) . ?
Re1 N2 2.012(2) . ?
Re1 N3 2.013(2) . ?
C1 N1 1.391(3) . ?
C1 C2 1.392(4) . ?
C1 C19 1.405(4) . ?
N1 C4 1.378(4) . ?
C2 C3 1.399(4) . ?
C2 C20A 1.463(8) . ?
C2 H2B 0.9500 . ?
C3 C4 1.432(4) . ?
C3 C20 1.469(4) . ?
C3 H3A 0.9500 . ?
C4 C5 1.408(4) . ?
C5 C6 1.403(4) . ?
C5 C21 1.489(4) . ?
C6 N2 1.407(4) . ?
C6 C7 1.429(4) . ?
N2 C9 1.388(3) . ?
C7 C8 1.359(4) . ?
C7 H7A 0.9500 . ?
C8 C9 1.427(4) . ?
C8 H8A 0.9500 . ?
C9 C10 1.400(4) . ?
C10 C11 1.389(4) . ?
C10 C28 1.493(4) . ?
N3 C11 1.395(3) . ?
N3 C14 1.401(4) . ?
C11 C12 1.425(4) . ?
C12 C13 1.363(4) . ?
C12 H12A 0.9500 . ?
C13 C14 1.429(4) . ?
C13 H13A 0.9500 . ?
C14 C15 1.404(4) . ?
C15 C16 1.402(4) . ?
C15 C35 1.490(4) . ?
C16 N4 1.377(4) . ?
C16 C17 1.440(4) . ?
N4 C19 1.393(3) . ?
C17 C18 1.392(4) . ?
C17 C42 1.462(4) . ?
C18 C19 1.394(4) . ?
C18 H18A 0.9500 . ?
C20 O2 1.224(4) . ?
C20 H20A 0.9500 . ?
C20A O2A 1.229(9) . ?
C20A H2A 0.9500 . ?
C21 C22 1.395(4) . ?
C21 C26 1.400(4) . ?
C22 C23 1.390(4) . ?
C22 H22A 0.9500 . ?
C23 C24 1.393(4) . ?
C23 H23A 0.9500 . ?
C24 C25 1.390(4) . ?
C24 C27 1.498(4) . ?
C25 C26 1.383(4) . ?
C25 H25A 0.9500 . ?
C26 H26A 0.9500 . ?
C27 H27A 0.9800 . ?
C27 H27B 0.9800 . ?
C27 H27C 0.9800 . ?
C28 C29 1.372(4) . ?
C28 C33 1.377(4) . ?
C29 C30 1.390(5) . ?
C29 H29A 0.9500 . ?
C30 C31 1.363(5) . ?
C30 H30A 0.9500 . ?
C31 C32 1.374(5) . ?
C31 C34 1.515(4) . ?
C32 C33 1.390(4) . ?
C32 H32A 0.9500 . ?
C33 H33A 0.9500 . ?
C34 H34A 0.9800 . ?
C34 H34B 0.9800 . ?
C34 H34C 0.9800 . ?
C35 C36 1.392(4) . ?
C35 C40 1.398(4) . ?
C36 C37 1.385(4) . ?
C36 H36A 0.9500 . ?
C37 C38 1.400(4) . ?
C37 H37A 0.9500 . ?
C38 C39 1.391(5) . ?
C38 C41 1.511(5) . ?
C39 C40 1.388(4) . ?
C39 H39A 0.9500 . ?
C40 H40A 0.9500 . ?
C41 H41A 0.9800 . ?
C41 H41B 0.9800 . ?
C41 H41C 0.9800 . ?
C42 O3 1.214(4) . ?
C42 H42A 0.9500 . ?
Re1' O1' 1.685(2) . ?
Re1' N1' 1.999(2) . ?
Re1' N4' 2.000(2) . ?
Re1' N3' 2.013(2) . ?
Re1' N2' 2.016(2) . ?
C1' N1' 1.394(4) . ?
C1' C2' 1.394(4) . ?
C1' C19' 1.401(5) . ?
N1' C4' 1.378(4) . ?
C2' C3' 1.393(5) . ?
C2' C20" 1.466(8) . ?
C2' H2'B 0.9500 . ?
C3' C4' 1.437(4) . ?
C3' C20' 1.462(4) . ?
C3' H3'A 0.9500 . ?
C4' C5' 1.411(5) . ?
C5' C6' 1.404(4) . ?
C5' C21' 1.485(4) . ?
C6' N2' 1.405(4) . ?
C6' C7' 1.430(4) . ?
N2' C9' 1.392(3) . ?
C7' C8' 1.364(4) . ?
C7' H7'A 0.9500 . ?
C8' C9' 1.423(4) . ?
C8' H8'A 0.9500 . ?
C9' C10' 1.396(4) . ?
C10' C11' 1.396(4) . ?
C10' C28' 1.492(4) . ?
C11' N3' 1.397(3) . ?
C11' C12' 1.427(4) . ?
N3' C14' 1.402(4) . ?
C12' C13' 1.361(4) . ?
C12' H12B 0.9500 . ?
C13' C14' 1.426(4) . ?
C13' H13B 0.9500 . ?
C14' C15' 1.400(4) . ?
C15' C16' 1.407(4) . ?
C15' C35' 1.489(5) . ?
C16' N4' 1.376(4) . ?
C16' C17' 1.435(4) . ?
N4' C19' 1.388(4) . ?
C17' C18' 1.394(5) . ?
C17' C42' 1.463(5) . ?
C18' C19' 1.392(5) . ?
C18' H18B 0.9500 . ?
C20' O2' 1.221(4) . ?
C20' H20B 0.9500 . ?
C20" O2" 1.232(9) . ?
C20" H2'A 0.9500 . ?
C21' C22' 1.388(4) . ?
C21' C26' 1.402(4) . ?
C22' C23' 1.383(5) . ?
C22' H22B 0.9500 . ?
C23' C24' 1.394(4) . ?
C23' H23B 0.9500 . ?
C24' C25' 1.387(5) . ?
C24' C27' 1.508(5) . ?
C25' C26' 1.383(5) . ?
C25' H25B 0.9500 . ?
C26' H26B 0.9500 . ?
C27' H27D 0.9800 . ?
C27' H27E 0.9800 . ?
C27' H27F 0.9800 . ?
C28' C29' 1.392(4) . ?
C28' C33' 1.395(4) . ?
C29' C30' 1.391(4) . ?
C29' H29B 0.9500 . ?
C30' C31' 1.389(4) . ?
C30' H30B 0.9500 . ?
C31' C32' 1.388(5) . ?
C31' C34' 1.506(4) . ?
C32' C33' 1.395(4) . ?
C32' H32B 0.9500 . ?
C33' H33B 0.9500 . ?
C34' H34D 0.9800 . ?
C34' H34E 0.9800 . ?
C34' H34F 0.9800 . ?
C35' C36' 1.393(5) . ?
C35' C40' 1.395(4) . ?
C36' C37' 1.385(5) . ?
C36' H36B 0.9500 . ?
C37' C38' 1.401(5) . ?
C37' H37B 0.9500 . ?
C38' C39' 1.388(5) . ?
C38' C41' 1.511(5) . ?
C39' C40' 1.389(5) . ?
C39' H39B 0.9500 . ?
C40' H40B 0.9500 . ?
C41' H41D 0.9800 . ?
C41' H41E 0.9800 . ?
C41' H41F 0.9800 . ?
C42' O3' 1.225(4) . ?
C42' H42B 0.9500 . ?
C1S C2S 1.538(7) . ?
C1S H1SA 0.9800 . ?
C1S H1SB 0.9800 . ?
C1S H1SC 0.9800 . ?
C2S C3S 1.531(6) . ?
C2S H2SA 0.9900 . ?
C2S H2SB 0.9900 . ?
C3S C4S 1.509(6) . ?
C3S H3SA 0.9900 . ?
C3S H3SB 0.9900 . ?
C4S C5S 1.511(6) . ?
C4S H4SA 0.9900 . ?
C4S H4SB 0.9900 . ?
C5S C6S 1.486(7) . ?
C5S H5SA 0.9900 . ?
C5S H5SB 0.9900 . ?
C6S H6SA 0.9800 . ?
C6S H6SB 0.9800 . ?
C6S H6SC 0.9800 . ?
